data_2001422
loop_
_publ_author_name
'Boyd, M.'
'Atwell, G. J.'
'Denny, W. A.'

_publ_section_title
;
 Structure of 3-methoxycarbonyl-1-methyl-4-nitropyrazole-5-carboxylic
 acid monohydrate
;
_journal_issue 8
_journal_name_full 'Acta Crystallographica Section C'
_journal_page_first 1429
_journal_page_last 1430
_journal_paper_doi 10.1107/S0108270193003488
_journal_volume 49
_journal_year 1993
_chemical_formula_sum 'C7 H9 N3 O7'
_chemical_formula_weight 247.16
_symmetry_cell_setting orthorhombic
_symmetry_space_group_name_Hall 'F 2 -2d'
_symmetry_space_group_name_H-M 'F d d 2'
_cell_angle_alpha 90
_cell_angle_beta 90
_cell_angle_gamma 90
_cell_formula_units_Z 16
_cell_length_a 31.535(8)
_cell_length_b 14.313(5)
_cell_length_c 9.4461(3)
_cell_volume 4263.6(18)
_diffrn_radiation_type Mo
_diffrn_radiation_wavelength 0.71069
_exptl_absorpt_coefficient_mu 0.113
_exptl_crystal_density_diffrn 1.54
_exptl_crystal_F_000 2048
_cod_data_source_file hl1001.cif
_cod_data_source_block hl1001a
_cod_depositor_comments
;

  Adding the _atom_site_type_symbol data item to prevent confusion of
  real atom types with wrong types 'Oh', 'Ha' and 'Hw'.

  Andrius Merkys
  2013-10-15
;
_cod_original_cell_volume 4263.6
_cod_database_code 2001422

loop_
_atom_site_type_symbol
_atom_site_label
_atom_site_fract_x
_atom_site_fract_y
_atom_site_fract_z
_atom_site_U_iso_or_equiv
C C1 .23989(10) .11162(19) .5548(5) .0419
C C2 .28033(9) .1343(2) .5166(5) .0410
C C3 .28123(9) .1401(2) .3709(5) .0434
C C4 .22095(10) .0947(2) .6971(5) .0478
C C5 .31860(11) .1570(2) .2794(6) .0507
C C6 .3430(2) .1766(5) .0490(8) .0908
C C7 .17357(11) .0858(4) .4093(6) .0579
O O1 .18779(8) .0548(2) .71270 .0624
O O2 .24475(9) .1272(2) .7962(5) .0684
O O3 .32807(8) .22670(19) .6343(4) .0662
O O4 .33099(8) .0793(2) .6661(5) .0858
O O5 .35369(8) .1615(2) .3277(5) .0701
O O6 .30802(8) .1645(2) .1461(4) .0659
O OH .20763(14) .1077(3) .0345(5) .0850
N N1 .24273(8) .1218(2) .3197(5) .0459
N N2 .21842(8) .10506(17) .4319(4) .0426
N N3 .31567(8) .1476(2) .6138(5) .0493
H HA .2335(19) .126(3) .898(8) ?
H HW1 .2191(16) .112(3) .110(7) ?
H HW2 .173(3) .068(6) .059(11) ?
H H6A .3637(16) .229(4) .079(6) ?
H H6B .368(2) .128(5) .068(8) ?
H H6C .3353(19) .189(5) -.038(8) ?
H H7A .1662(16) .022(4) .441(7) ?
H H7B .165(2) .105(4) .317(9) ?
H H7C .1558(14) .117(3) .468(5) ?

loop_
_geom_angle_atom_site_label_1
_geom_angle_atom_site_label_2
_geom_angle_atom_site_label_3
_geom_angle
C4 C1 C2 130.7(4)
N2 C1 C2 105.0(4)
C4 C1 N2 124.4(3)
C3 C2 C1 107.3(4)
N3 C2 C1 125.4(4)
N3 C2 C3 127.2(4)
C5 C3 C2 127.5(4)
N1 C3 C2 109.3(4)
N1 C3 C5 123.0(5)
O1 C4 C1 122.5(4)
O2 C4 C1 111.3(4)
O2 C4 O1 126.2(5)
O5 C5 C3 121.4(5)
O6 C5 C3 111.9(4)
O6 C5 O5 126.7(4)
C6 O6 C5 115.3(5)
N2 N1 C3 105.7(4)
C7 N2 C1 128.8(4)
N1 N2 C1 112.6(3)
N1 N2 C7 118.5(4)
O3 N3 C2 118.0(3)
O4 N3 C2 117.5(4)
O4 N3 O3 124.5(4)
C4 O2 HA 118(5)
HW2 OH HW1 105(8)
H6A C6 O6 113(4)
H6B C6 O6 112(5)
H6B C6 H6A 88(6)
H6C C6 O6 114(6)
H6C C6 H6A 106(7)
H6C C6 H6B 120(8)
H7A C7 N2 111(4)
H7B C7 N2 110(5)
H7B C7 H7A 119(6)
H7C C7 N2 115(4)
H7C C7 H7A 97(5)
H7C C7 H7B 105(6)

loop_
_geom_bond_atom_site_label_1
_geom_bond_atom_site_label_2
_geom_bond_distance
C2 C1 1.364(6)
C4 C1 1.491(7)
N2 C1 1.348(6)
C3 C2 1.379(7)
N3 C2 1.456(6)
C5 C3 1.481(6)
N1 C3 1.333(6)
O1 C4 1.201(5)
O2 C4 1.287(6)
O5 C5 1.199(6)
O6 C5 1.307(6)
O6 C6 1.445(7)
N2 C7 1.457(6)
N3 O3 1.213(5)
N3 O4 1.197(5)
N2 N1 1.330(5)
HA O2 1.03(10)
HW1 OH 0.81(8)
HW2 OH 1.25(13)
H6A C6 1.04(7)
H6B C6 1.07(9)
H6C C6 0.87(10)
H7A C7 0.98(8)
H7B C7 0.95(11)
H7C C7 0.90(7)
